data_7130579
loop_
_publ_author_name
'Volk, Julia'
'Heinz, Myron'
'Leibold, Michael'
'Bruhn, Clemens'
'Bens, Tobias'
'Sarkar, Biprajit'
'Holthausen, Max C.'
'Siemeling, Ulrich'

_publ_section_title
;
 A crystalline cyclic (alkyl)(amino)carbene with a
 1,1&#x2018;-ferrocenylene backbone
;
_journal_name_full 'Chemical Communications'
_journal_paper_doi 10.1039/D2CC03871D
_journal_year 2022
_chemical_formula_moiety 'C35 H29 Cl Fe N O2 Rh, C7 H8'
_chemical_formula_sum 'C42 H37 Cl Fe N O2 Rh'
_chemical_formula_weight 781.93
_space_group_crystal_system monoclinic
_space_group_IT_number 14
_space_group_name_Hall '-P 2ybc'
_space_group_name_H-M_alt 'P 1 21/c 1'
_atom_sites_solution_hydrogens geom
_atom_sites_solution_primary dual
_audit_creation_date 2022-06-24
_audit_creation_method
;
Olex2 1.5
(compiled 2022.04.07 svn.rca3783a0 for OlexSys, GUI svn.r6498)
;
_audit_update_record
;
2022-07-01 deposited with the CCDC.	2022-08-19 downloaded from the CCDC.
;
_cell_angle_alpha 90
_cell_angle_beta 109.420(9)
_cell_angle_gamma 90
_cell_formula_units_Z 4
_cell_length_a 14.3896(19)
_cell_length_b 13.9176(15)
_cell_length_c 18.1112(17)
_cell_measurement_reflns_used 17022
_cell_measurement_temperature 100
_cell_measurement_theta_max 71.60
_cell_measurement_theta_min 4.09
_cell_volume 3420.7(7)
_computing_cell_refinement
;
X-Area Recipe 1.37.0.0 (STOE, 2021)
;
_computing_data_collection
;
X-Area Pilatus3_SV 1.31.175.0 (STOE, 2021)
;
_computing_data_reduction
;
X-Area Integrate 2.5.1.0 (STOE, 2021)
X-Area LANA 2.6.2.0 (STOE, 2021)
;
_computing_molecular_graphics 'Olex2 1.5 (Dolomanov et al., 2009)'
_computing_publication_material
;
STOE & Cie GmbH, X-Area, software package for collecting single-crystal or
multi-domain crystal data on STOE area-detector diffractometers, for image 
processing, for the correction and scaling of reflection intensities and 
for outlier rejection, version 2.0, Darmstadt 2021
;
_computing_structure_refinement 'SHELXL 2014/7 (Sheldrick, 2015)'
_computing_structure_solution 'SHELXT  (Sheldrick, 2015)'
_diffrn_ambient_temperature 100
_diffrn_detector 'imaging plate area detector'
_diffrn_detector_area_resol_mean 5.81
_diffrn_detector_type 'STOE Imaging Plate'
_diffrn_measured_fraction_theta_full 0.979
_diffrn_measured_fraction_theta_max 0.951
_diffrn_measurement_details
;
 964 frames, detector distance = 40 mm
;
_diffrn_measurement_device '4-circle diffractometer'
_diffrn_measurement_device_type 'STOE STADI VARI'
_diffrn_measurement_method 'rotation method, \w scans'
_diffrn_radiation_collimation '1.2 mm, 0.6 diameter'
_diffrn_radiation_monochromator 'Graded multilayer mirror'
_diffrn_radiation_polarisn_norm 0
_diffrn_radiation_probe x-ray
_diffrn_radiation_type 'Cu K\a'
_diffrn_radiation_wavelength 1.54186
_diffrn_reflns_av_R_equivalents 0.0656
_diffrn_reflns_av_unetI/netI 0.0647
_diffrn_reflns_Laue_measured_fraction_full 0.979
_diffrn_reflns_Laue_measured_fraction_max 0.951
_diffrn_reflns_limit_h_max 17
_diffrn_reflns_limit_h_min -14
_diffrn_reflns_limit_k_max 16
_diffrn_reflns_limit_k_min -14
_diffrn_reflns_limit_l_max 8
_diffrn_reflns_limit_l_min -21
_diffrn_reflns_number 15108
_diffrn_reflns_point_group_measured_fraction_full 0.979
_diffrn_reflns_point_group_measured_fraction_max 0.951
_diffrn_reflns_theta_full 67.686
_diffrn_reflns_theta_max 71.808
_diffrn_reflns_theta_min 4.097
_diffrn_source 'sealed x-ray tube'
_diffrn_source_current 0.600
_diffrn_source_power 0.030
_diffrn_source_target Cu
_diffrn_source_type 'Genix Cu 3D HF'
_diffrn_source_voltage 50
_exptl_absorpt_coefficient_mu 8.316
_exptl_absorpt_correction_T_max 0.7800
_exptl_absorpt_correction_T_min 0.3408
_exptl_absorpt_correction_type multi-scan
_exptl_absorpt_process_details
;
STOE X-Red32, absorption correction by Gaussian integration, analogous to
P. Coppens, "The Evaluation of Absorption and Extinction in Single-Crystal
Structure Analysis", published in: F. R. Ahmed (Editor), "Crystallographic
Computing", Munksgaard, Copenhagen (1970), 255 - 270. Afterwards scaling of
reflection intensities was performed within STOE LANA. J. Koziskova, F. Hahn,
J. Richter, J. Kozisek, Acta Chimica Slovaca, vol. 9, no. 2, 2016, pp. 136-140.
;
_exptl_crystal_colour orange
_exptl_crystal_colour_primary orange
_exptl_crystal_density_diffrn 1.518
_exptl_crystal_density_method 'not measured'
_exptl_crystal_description needle
_exptl_crystal_F_000 1600
_exptl_crystal_size_max 0.13
_exptl_crystal_size_mid 0.067
_exptl_crystal_size_min 0.03
_refine_diff_density_max 1.033
_refine_diff_density_min -1.658
_refine_diff_density_rms 0.154
_refine_ls_extinction_method none
_refine_ls_goodness_of_fit_ref 1.055
_refine_ls_hydrogen_treatment constr
_refine_ls_matrix_type full
_refine_ls_number_parameters 437
_refine_ls_number_reflns 6373
_refine_ls_number_restraints 9
_refine_ls_restrained_S_all 1.054
_refine_ls_R_factor_all 0.1044
_refine_ls_R_factor_gt 0.0722
_refine_ls_shift/su_max 0.000
_refine_ls_shift/su_mean 0.000
_refine_ls_structure_factor_coef Fsqd
_refine_ls_weighting_details 'w=1/[\s^2^(Fo^2^)+(0.1183P)^2^+14.0998P] where P=(Fo^2^+2Fc^2^)/3'
_refine_ls_weighting_scheme calc
_refine_ls_wR_factor_gt 0.1869
_refine_ls_wR_factor_ref 0.2188
_reflns_Friedel_coverage 0.000
_reflns_number_gt 4567
_reflns_number_total 6373
_reflns_threshold_expression 'I > 2\s(I)'
_cod_data_source_file d2cc03871d2.cif
_cod_data_source_block sv1261
_cod_database_code 7130579
_shelx_shelxl_version_number 2014/7
_shelx_space_group_comment
;
The symmetry employed for this shelxl refinement is uniquely defined
by the following loop, which should always be used as a source of
symmetry information in preference to the above space-group names.
They are only intended as comments.
;
_shelx_estimated_absorpt_t_max 0.788
_shelx_estimated_absorpt_t_min 0.411
_olex2_refinement_description
;
1. Fixed Uiso
 At 1.2 times of:
  All C(H) groups
 At 1.5 times of:
  All C(H,H,H) groups
2. Rigid body (RIGU) restrains
 Rh1, C34, O1
 with sigma for 1-2 distances of 0.001 and sigma for 1-3 distances of 0.0001
3.a Aromatic/amide H refined with riding coordinates:
 C4(H4), C5(H5), C6(H6), C7(H7), C9(H9), C10(H10), C11(H11), C12(H12),
 C14(H14), C15(H15), C16(H16), C17(H17), C18(H18), C20(H20), C21(H21), C22(H22),
  C23(H23), C24(H24), C27(H27), C29(H29), C37(H37), C38(H38), C39(H39),
 C40(H40), C41(H41)
3.b Idealised Me refined as rotating group:
 C31(H31A,H31B,H31C), C32(H32A,H32B,H32C), C33(H33A,H33B,H33C), C42(H42A,H42B,
 H42C)
;
_olex2_submission_special_instructions 'No special instructions were received'
_stoe_detector_distance '40.0 mm'
_stoe_detector_pixelsize_x '0.172 mm'
_stoe_detector_pixelsize_y '0.172 mm'
_stoe_detector_size_x '7.0 cm'
_stoe_detector_size_y '8.4 cm'
_stoe_evaluation_integration_a 5.0
_stoe_evaluation_integration_b -0.3
_stoe_evaluation_integration_ems 0.035
_stoe_evaluation_lana_bis_l_even_max -
_stoe_evaluation_lana_bis_l_odd_max -
_stoe_evaluation_lana_bos_l_even_max -
_stoe_evaluation_lana_bos_l_odd_max -
_stoe_evaluation_lana_completeness 95.3
_stoe_evaluation_lana_dxs_max_order 1
_stoe_evaluation_lana_dys_max_order 1
_stoe_evaluation_lana_fs_max_order 3
_stoe_evaluation_lana_max_2theta_available 143.1
_stoe_evaluation_lana_max_2theta_desired 143.1
_stoe_evaluation_lana_mean_redundancy 2.4
_stoe_evaluation_lana_number_refls_after_or 15114
_stoe_evaluation_lana_number_refls_outliers 3765
_stoe_evaluation_lana_number_refls_total 18879
_stoe_evaluation_lana_number_refls_unique 6379
_stoe_evaluation_lana_number_refls_written 15114
_stoe_evaluation_lana_or_c1 0.035
_stoe_evaluation_lana_or_c2 0
_stoe_evaluation_lana_or_c3 0
_stoe_evaluation_lana_or_c4 0.7
_stoe_evaluation_lana_point_group 2/m
_stoe_evaluation_lana_table
;
#----------------------------------------------------------------------------
2Theta          12.5   27.9   43.3   58.7   74.1   89.5  104.9  120.3  135.7
#----------------------------------------------------------------------------
<Resolution>    5.56   3.03   2.03   1.54   1.27   1.09   0.97   0.89   0.84
N(total)          54    303    915   2096   4283   4291   2955   2835   1147
<Redundancy>     1.5    1.6    2.0    2.5    3.5    3.0    2.1    2.0    1.4
Complet. [%%]    76.7   93.4   96.7   99.3   99.9   99.5   96.3   99.1   78.9
<I/sigma>       95.1   66.4   34.5   22.7   12.5    8.1    6.3    5.5    5.2
R(int)         0.019  0.036  0.035  0.041  0.064  0.090  0.119  0.134  0.197
#----------------------------------------------------------------------------
;
_stoe_measurement_identifier sv1261
_stoe_measurement_max_exposure_per_frame '100.0 s'
_stoe_measurement_mean_exposure_per_frame '100.0 s'
_stoe_measurement_min_exposure_per_frame '100.0 s'
_stoe_measurement_total_exposure_time '26.8 h'
_stoe_measurement_total_frame_number 964
_stoe_measurement_total_run_number 16
_stoe_measurement_tube_power '30.0 W'

loop_
_space_group_symop_operation_xyz
'x, y, z'
'-x, y+1/2, -z+1/2'
'-x, -y, -z'
'x, -y-1/2, z-1/2'

loop_
_atom_site_label
_atom_site_type_symbol
_atom_site_fract_x
_atom_site_fract_y
_atom_site_fract_z
_atom_site_U_iso_or_equiv
_atom_site_adp_type
_atom_site_occupancy
_atom_site_site_symmetry_order
_atom_site_calc_flag
_atom_site_refinement_flags_posn
_atom_site_refinement_flags_adp
_atom_site_refinement_flags_occupancy
_atom_site_disorder_assembly
_atom_site_disorder_group
N1 N 0.2234(5) 0.2507(4) 0.4114(3) 0.0308(13) Uani 1 1 d . . . . .
O1 O 0.4377(5) 0.4416(4) 0.5610(4) 0.0462(13) Uani 1 1 d . U . . .
Rh1 Rh 0.34277(5) 0.25897(4) 0.58083(3) 0.0345(2) Uani 1 1 d . U . . .
Fe1 Fe 0.06926(10) 0.37643(8) 0.30516(7) 0.0323(3) Uani 1 1 d . . . . .
C1 C 0.2251(6) 0.2869(5) 0.4790(5) 0.0320(16) Uani 1 1 d . . . . .
Cl1 Cl 0.26387(15) 0.12270(13) 0.61165(11) 0.0385(4) Uani 1 1 d . . . . .
O2 O 0.5136(5) 0.2097(5) 0.7281(4) 0.0568(17) Uani 1 1 d . . . . .
C2 C 0.1388(6) 0.3539(5) 0.4851(4) 0.0324(16) Uani 1 1 d . . . . .
C3 C 0.0943(6) 0.4200(5) 0.4141(4) 0.0323(16) Uani 1 1 d . . . . .
C4 C 0.1482(6) 0.4791(5) 0.3781(4) 0.0337(16) Uani 1 1 d . . . . .
H4 H 0.2163 0.4872 0.3954 0.040 Uiso 1 1 calc R U . . .
C5 C 0.0795(7) 0.5238(6) 0.3108(5) 0.0403(19) Uani 1 1 d . . . . .
H5 H 0.0952 0.5644 0.2759 0.048 Uiso 1 1 calc R U . . .
C6 C -0.0168(6) 0.4955(5) 0.3065(4) 0.0336(16) Uani 1 1 d . . . . .
H6 H -0.0751 0.5146 0.2685 0.040 Uiso 1 1 calc R U . . .
C7 C -0.0091(7) 0.4328(5) 0.3707(5) 0.0367(18) Uani 1 1 d . . . . .
H7 H -0.0614 0.4050 0.3824 0.044 Uiso 1 1 calc R U . . .
C8 C 0.1510(7) 0.2621(5) 0.3337(5) 0.0365(17) Uani 1 1 d . . . . .
C9 C 0.1724(7) 0.3082(5) 0.2702(4) 0.0364(17) Uani 1 1 d . . . . .
H9 H 0.2332 0.3314 0.2708 0.044 Uiso 1 1 calc R U . . .
C10 C 0.0825(6) 0.3113(5) 0.2064(4) 0.0367(17) Uani 1 1 d . . . . .
H10 H 0.0736 0.3393 0.1579 0.044 Uiso 1 1 calc R U . . .
C11 C 0.0097(7) 0.2655(5) 0.2286(4) 0.0352(17) Uani 1 1 d . . . . .
H11 H -0.0554 0.2577 0.1965 0.042 Uiso 1 1 calc R U . . .
C12 C 0.0486(7) 0.2329(5) 0.3063(5) 0.0370(17) Uani 1 1 d . . . . .
H12 H 0.0154 0.1994 0.3343 0.044 Uiso 1 1 calc R U . . .
C13 C 0.1893(6) 0.4138(5) 0.5620(4) 0.0321(16) Uani 1 1 d . . . . .
C14 C 0.2191(6) 0.5084(5) 0.5586(5) 0.0356(17) Uani 1 1 d . . . . .
H14 H 0.2042 0.5393 0.5106 0.043 Uiso 1 1 calc R U . . .
C15 C 0.2715(7) 0.5571(6) 0.6278(5) 0.0400(18) Uani 1 1 d . . . . .
H15 H 0.2943 0.6192 0.6257 0.048 Uiso 1 1 calc R U . . .
C16 C 0.2893(7) 0.5116(6) 0.6995(5) 0.0402(18) Uani 1 1 d . . . . .
H16 H 0.3238 0.5435 0.7455 0.048 Uiso 1 1 calc R U . . .
C17 C 0.2560(6) 0.4195(6) 0.7028(5) 0.0376(17) Uani 1 1 d . . . . .
H17 H 0.2672 0.3892 0.7508 0.045 Uiso 1 1 calc R U . . .
C18 C 0.2059(6) 0.3730(5) 0.6340(4) 0.0331(16) Uani 1 1 d . . . . .
H18 H 0.1824 0.3113 0.6365 0.040 Uiso 1 1 calc R U . . .
C19 C 0.0565(6) 0.2918(5) 0.4978(4) 0.0277(14) Uani 1 1 d . . . . .
C20 C -0.0136(6) 0.3365(5) 0.5235(4) 0.0330(16) Uani 1 1 d . . . . .
H20 H -0.0075 0.4018 0.5352 0.040 Uiso 1 1 calc R U . . .
C21 C -0.0920(6) 0.2863(5) 0.5320(4) 0.0356(17) Uani 1 1 d . . . . .
H21 H -0.1378 0.3175 0.5497 0.043 Uiso 1 1 calc R U . . .
C22 C -0.1025(7) 0.1888(6) 0.5140(5) 0.0402(19) Uani 1 1 d . . . . .
H22 H -0.1559 0.1545 0.5184 0.048 Uiso 1 1 calc R U . . .
C23 C -0.0324(6) 0.1437(5) 0.4896(4) 0.0360(17) Uani 1 1 d . . . . .
H23 H -0.0389 0.0785 0.4777 0.043 Uiso 1 1 calc R U . . .
C24 C 0.0477(6) 0.1937(5) 0.4824(4) 0.0308(15) Uani 1 1 d . . . . .
H24 H 0.0953 0.1617 0.4674 0.037 Uiso 1 1 calc R U . . .
C25 C 0.3079(7) 0.1926(6) 0.4090(4) 0.0385(18) Uani 1 1 d . . . . .
C26 C 0.3893(6) 0.2381(5) 0.3989(4) 0.0340(16) Uani 1 1 d . . . . .
C27 C 0.4658(7) 0.1804(6) 0.3937(5) 0.0400(18) Uani 1 1 d . . . . .
H27 H 0.5207 0.2097 0.3873 0.048 Uiso 1 1 calc R U . . .
C28 C 0.4636(7) 0.0817(6) 0.3977(5) 0.0397(18) Uani 1 1 d . . . . .
C29 C 0.3800(7) 0.0385(6) 0.4055(5) 0.0389(18) Uani 1 1 d . . . . .
H29 H 0.3769 -0.0281 0.4077 0.047 Uiso 1 1 calc R U . . .
C30 C 0.3006(7) 0.0935(5) 0.4102(4) 0.0365(17) Uani 1 1 d . . . . .
C31 C 0.3989(7) 0.3455(6) 0.3910(5) 0.0438(19) Uani 1 1 d . . . . .
H31A H 0.4564 0.3681 0.4317 0.066 Uiso 1 1 calc R U . . .
H31B H 0.3415 0.3769 0.3953 0.066 Uiso 1 1 calc R U . . .
H31C H 0.4049 0.3597 0.3409 0.066 Uiso 1 1 calc R U . . .
C32 C 0.5465(8) 0.0213(7) 0.3891(5) 0.052(2) Uani 1 1 d . . . . .
H32A H 0.5388 0.0146 0.3346 0.079 Uiso 1 1 calc R U . . .
H32B H 0.5452 -0.0411 0.4114 0.079 Uiso 1 1 calc R U . . .
H32C H 0.6084 0.0518 0.4159 0.079 Uiso 1 1 calc R U . . .
C33 C 0.2105(7) 0.0415(6) 0.4150(5) 0.0410(19) Uani 1 1 d . . . . .
H33A H 0.2140 -0.0251 0.4023 0.061 Uiso 1 1 calc R U . . .
H33B H 0.1523 0.0696 0.3787 0.061 Uiso 1 1 calc R U . . .
H33C H 0.2079 0.0469 0.4672 0.061 Uiso 1 1 calc R U . . .
C34 C 0.4012(6) 0.3698(5) 0.5655(5) 0.0357(15) Uani 1 1 d . U . . .
C35 C 0.4506(7) 0.2294(7) 0.6737(5) 0.0442(19) Uani 1 1 d . . . . .
C36 C 0.6939(6) 0.3019(6) 0.6531(5) 0.0402(19) Uani 1 1 d . . . . .
C37 C 0.6659(6) 0.3934(6) 0.6678(5) 0.0385(18) Uani 1 1 d . . . . .
H37 H 0.6261 0.4307 0.6268 0.046 Uiso 1 1 calc R U . . .
C38 C 0.6965(7) 0.4287(6) 0.7421(5) 0.0437(19) Uani 1 1 d . . . . .
H38 H 0.6760 0.4898 0.7509 0.052 Uiso 1 1 calc R U . . .
C39 C 0.7572(7) 0.3768(6) 0.8052(5) 0.047(2) Uani 1 1 d . . . . .
H39 H 0.7780 0.4023 0.8555 0.057 Uiso 1 1 calc R U . . .
C40 C 0.7853(7) 0.2864(7) 0.7904(6) 0.050(2) Uani 1 1 d . . . . .
H40 H 0.8258 0.2498 0.8315 0.059 Uiso 1 1 calc R U . . .
C41 C 0.7547(7) 0.2492(6) 0.7160(6) 0.050(2) Uani 1 1 d . . . . .
H41 H 0.7749 0.1880 0.7075 0.060 Uiso 1 1 calc R U . . .
C42 C 0.6563(8) 0.2613(7) 0.5701(6) 0.057(2) Uani 1 1 d . . . . .
H42A H 0.6971 0.2083 0.5661 0.085 Uiso 1 1 calc R U . . .
H42B H 0.6586 0.3104 0.5336 0.085 Uiso 1 1 calc R U . . .
H42C H 0.5897 0.2396 0.5585 0.085 Uiso 1 1 calc R U . . .

loop_
_atom_site_aniso_label
_atom_site_aniso_U_11
_atom_site_aniso_U_22
_atom_site_aniso_U_33
_atom_site_aniso_U_23
_atom_site_aniso_U_13
_atom_site_aniso_U_12
N1 0.044(3) 0.033(3) 0.023(3) 0.002(2) 0.020(3) 0.003(3)
O1 0.051(3) 0.0379(10) 0.052(3) 0.0078(14) 0.020(3) 0.0013(15)
Rh1 0.0469(4) 0.0339(3) 0.0271(3) 0.0007(2) 0.0184(3) 0.0034(2)
Fe1 0.0496(7) 0.0282(6) 0.0252(6) -0.0001(4) 0.0207(5) 0.0021(5)
C1 0.047(4) 0.017(3) 0.040(4) -0.002(3) 0.025(4) -0.004(3)
Cl1 0.0549(11) 0.0337(9) 0.0330(9) 0.0040(7) 0.0227(9) 0.0029(8)
O2 0.061(4) 0.065(4) 0.046(4) 0.007(3) 0.020(3) 0.006(3)
C2 0.048(4) 0.025(3) 0.031(4) 0.002(3) 0.023(3) 0.003(3)
C3 0.049(4) 0.024(3) 0.032(4) -0.002(3) 0.024(4) 0.002(3)
C4 0.055(5) 0.026(3) 0.026(4) 0.006(3) 0.020(3) 0.003(3)
C5 0.060(5) 0.033(4) 0.035(4) -0.002(3) 0.026(4) 0.002(4)
C6 0.043(4) 0.034(4) 0.027(4) 0.000(3) 0.016(3) 0.007(3)
C7 0.057(5) 0.026(4) 0.038(4) 0.001(3) 0.031(4) 0.005(3)
C8 0.058(5) 0.029(4) 0.033(4) 0.003(3) 0.030(4) 0.005(3)
C9 0.055(5) 0.032(4) 0.031(4) 0.000(3) 0.026(4) 0.002(3)
C10 0.057(5) 0.034(4) 0.018(3) -0.005(3) 0.011(3) 0.004(3)
C11 0.054(5) 0.034(4) 0.027(4) -0.004(3) 0.026(4) -0.001(3)
C12 0.054(5) 0.032(4) 0.033(4) -0.003(3) 0.024(4) 0.001(3)
C13 0.039(4) 0.030(4) 0.032(4) 0.001(3) 0.018(3) 0.010(3)
C14 0.060(5) 0.018(3) 0.037(4) 0.001(3) 0.029(4) 0.005(3)
C15 0.058(5) 0.030(4) 0.038(4) -0.006(3) 0.024(4) -0.004(3)
C16 0.054(5) 0.042(4) 0.028(4) -0.005(3) 0.019(4) -0.003(4)
C17 0.049(5) 0.037(4) 0.030(4) 0.004(3) 0.017(4) 0.006(3)
C18 0.051(5) 0.029(4) 0.026(4) 0.000(3) 0.022(3) 0.004(3)
C19 0.041(4) 0.023(3) 0.021(3) 0.000(2) 0.013(3) 0.002(3)
C20 0.052(5) 0.025(3) 0.029(4) 0.000(3) 0.022(3) -0.001(3)
C21 0.052(5) 0.035(4) 0.024(4) 0.001(3) 0.019(3) 0.003(3)
C22 0.057(5) 0.037(4) 0.036(4) 0.000(3) 0.027(4) -0.007(4)
C23 0.053(5) 0.028(4) 0.032(4) 0.003(3) 0.021(4) -0.001(3)
C24 0.044(4) 0.026(3) 0.026(4) 0.001(3) 0.016(3) 0.004(3)
C25 0.060(5) 0.036(4) 0.025(4) 0.002(3) 0.022(4) 0.005(4)
C26 0.041(4) 0.035(4) 0.031(4) -0.001(3) 0.020(3) 0.000(3)
C27 0.048(5) 0.037(4) 0.038(4) 0.000(3) 0.018(4) 0.003(4)
C28 0.052(5) 0.036(4) 0.032(4) 0.000(3) 0.015(4) 0.016(4)
C29 0.060(5) 0.031(4) 0.035(4) 0.004(3) 0.027(4) 0.011(4)
C30 0.057(5) 0.034(4) 0.025(4) -0.001(3) 0.021(4) -0.001(4)
C31 0.057(5) 0.037(4) 0.043(5) 0.002(3) 0.024(4) -0.001(4)
C32 0.063(6) 0.059(6) 0.042(5) -0.002(4) 0.027(5) 0.021(5)
C33 0.064(6) 0.034(4) 0.029(4) -0.004(3) 0.021(4) 0.003(4)
C34 0.041(3) 0.0346(16) 0.034(4) 0.0041(18) 0.016(3) 0.0076(18)
C35 0.050(5) 0.050(5) 0.035(5) -0.002(4) 0.018(4) 0.001(4)
C36 0.043(5) 0.043(4) 0.045(5) 0.004(4) 0.029(4) -0.002(4)
C37 0.042(4) 0.034(4) 0.043(5) 0.004(3) 0.019(4) -0.001(3)
C38 0.050(5) 0.041(4) 0.046(5) -0.004(4) 0.023(4) 0.000(4)
C39 0.057(5) 0.051(5) 0.039(5) 0.003(4) 0.023(4) 0.003(4)
C40 0.057(6) 0.050(5) 0.051(5) 0.014(4) 0.030(5) 0.005(4)
C41 0.052(5) 0.035(4) 0.074(7) 0.009(4) 0.036(5) 0.006(4)
C42 0.064(6) 0.059(6) 0.058(6) -0.014(5) 0.034(5) 0.000(5)

loop_
_atom_type_symbol
_atom_type_description
_atom_type_scat_dispersion_real
_atom_type_scat_dispersion_imag
_atom_type_scat_source
C C 0.0181 0.0091 'International Tables Vol C Tables 4.2.6.8 and 6.1.1.4'
H H 0.0000 0.0000 'International Tables Vol C Tables 4.2.6.8 and 6.1.1.4'
Cl Cl 0.3639 0.7018 'International Tables Vol C Tables 4.2.6.8 and 6.1.1.4'
Fe Fe -1.1336 3.1974 'International Tables Vol C Tables 4.2.6.8 and 6.1.1.4'
N N 0.0311 0.0180 'International Tables Vol C Tables 4.2.6.8 and 6.1.1.4'
O O 0.0492 0.0322 'International Tables Vol C Tables 4.2.6.8 and 6.1.1.4'
Rh Rh 0.0927 3.6045 'International Tables Vol C Tables 4.2.6.8 and 6.1.1.4'

loop_
_exptl_crystal_face_index_h
_exptl_crystal_face_index_k
_exptl_crystal_face_index_l
_exptl_crystal_face_perp_dist
3 3 1 0.0210
-3 -3 -1 0.0090
-4 5 0 0.0230
5 -6 1 0.0120
3 1 -7 0.0470
-3 -1 6 0.0830

loop_
_geom_angle_atom_site_label_1
_geom_angle_atom_site_label_2
_geom_angle_atom_site_label_3
_geom_angle
_geom_angle_site_symmetry_1
_geom_angle_site_symmetry_3
_geom_angle_publ_flag
C1 N1 C8 130.1(7) . . ?
C1 N1 C25 118.5(7) . . ?
C8 N1 C25 111.4(5) . . ?
C1 Rh1 Cl1 92.65(19) . . ?
C34 Rh1 C1 89.3(3) . . ?
C34 Rh1 Cl1 174.2(2) . . ?
C34 Rh1 C35 92.0(4) . . ?
C35 Rh1 C1 178.3(3) . . ?
C35 Rh1 Cl1 86.1(3) . . ?
C3 Fe1 C4 41.8(3) . . ?
C3 Fe1 C5 70.0(3) . . ?
C3 Fe1 C6 69.8(3) . . ?
C3 Fe1 C7 42.0(3) . . ?
C3 Fe1 C9 122.9(3) . . ?
C3 Fe1 C10 163.1(3) . . ?
C3 Fe1 C11 142.9(3) . . ?
C3 Fe1 C12 105.7(3) . . ?
C4 Fe1 C5 41.1(3) . . ?
C4 Fe1 C6 68.6(3) . . ?
C4 Fe1 C7 69.4(3) . . ?
C4 Fe1 C9 102.9(3) . . ?
C4 Fe1 C10 133.0(3) . . ?
C4 Fe1 C11 170.9(3) . . ?
C4 Fe1 C12 138.2(3) . . ?
C5 Fe1 C6 40.1(3) . . ?
C5 Fe1 C10 117.0(3) . . ?
C5 Fe1 C11 141.9(3) . . ?
C7 Fe1 C5 68.5(3) . . ?
C7 Fe1 C6 40.6(3) . . ?
C7 Fe1 C10 153.6(4) . . ?
C7 Fe1 C11 119.4(3) . . ?
C8 Fe1 C3 95.3(3) . . ?
C8 Fe1 C4 104.2(3) . . ?
C8 Fe1 C5 140.9(4) . . ?
C8 Fe1 C6 164.1(3) . . ?
C8 Fe1 C7 124.1(3) . . ?
C8 Fe1 C9 42.3(3) . . ?
C8 Fe1 C10 69.5(3) . . ?
C8 Fe1 C11 69.2(3) . . ?
C8 Fe1 C12 42.8(3) . . ?
C9 Fe1 C5 115.7(3) . . ?
C9 Fe1 C6 151.4(3) . . ?
C9 Fe1 C7 163.8(3) . . ?
C9 Fe1 C10 40.5(3) . . ?
C9 Fe1 C11 67.9(3) . . ?
C10 Fe1 C6 126.0(3) . . ?
C11 Fe1 C6 119.4(3) . . ?
C11 Fe1 C10 39.4(3) . . ?
C12 Fe1 C5 173.6(3) . . ?
C12 Fe1 C6 134.4(3) . . ?
C12 Fe1 C7 105.2(3) . . ?
C12 Fe1 C9 70.5(3) . . ?
C12 Fe1 C10 68.4(3) . . ?
C12 Fe1 C11 40.3(3) . . ?
N1 C1 Rh1 120.7(6) . . ?
N1 C1 C2 121.1(7) . . ?
C2 C1 Rh1 118.2(5) . . ?
C3 C2 C1 114.3(6) . . ?
C3 C2 C13 111.3(6) . . ?
C3 C2 C19 109.4(6) . . ?
C13 C2 C1 103.4(6) . . ?
C19 C2 C1 109.9(5) . . ?
C19 C2 C13 108.3(5) . . ?
C2 C3 Fe1 122.5(5) . . ?
C4 C3 Fe1 70.6(4) . . ?
C4 C3 C2 126.0(7) . . ?
C4 C3 C7 107.4(7) . . ?
C7 C3 Fe1 71.4(4) . . ?
C7 C3 C2 126.6(7) . . ?
Fe1 C4 H4 127.3 . . ?
C3 C4 Fe1 67.5(4) . . ?
C3 C4 H4 125.9 . . ?
C3 C4 C5 108.2(7) . . ?
C5 C4 Fe1 70.8(5) . . ?
C5 C4 H4 125.9 . . ?
Fe1 C5 H5 127.0 . . ?
C4 C5 Fe1 68.1(4) . . ?
C4 C5 H5 125.9 . . ?
C6 C5 Fe1 70.6(5) . . ?
C6 C5 C4 108.2(7) . . ?
C6 C5 H5 125.9 . . ?
Fe1 C6 H6 127.9 . . ?
C5 C6 Fe1 69.3(4) . . ?
C5 C6 H6 125.8 . . ?
C5 C6 C7 108.4(7) . . ?
C7 C6 Fe1 68.6(4) . . ?
C7 C6 H6 125.8 . . ?
Fe1 C7 H7 128.1 . . ?
C3 C7 Fe1 66.5(4) . . ?
C3 C7 H7 126.1 . . ?
C6 C7 Fe1 70.8(4) . . ?
C6 C7 C3 107.8(7) . . ?
C6 C7 H7 126.1 . . ?
N1 C8 Fe1 121.5(5) . . ?
C9 C8 N1 123.2(7) . . ?
C9 C8 Fe1 72.1(4) . . ?
C9 C8 C12 108.4(7) . . ?
C12 C8 N1 128.4(6) . . ?
C12 C8 Fe1 71.5(5) . . ?
Fe1 C9 H9 128.1 . . ?
C8 C9 Fe1 65.5(4) . . ?
C8 C9 H9 126.7 . . ?
C10 C9 Fe1 71.1(5) . . ?
C10 C9 C8 106.5(7) . . ?
C10 C9 H9 126.7 . . ?
Fe1 C10 H10 127.6 . . ?
C9 C10 Fe1 68.4(4) . . ?
C9 C10 H10 125.6 . . ?
C11 C10 Fe1 70.0(4) . . ?
C11 C10 C9 108.7(7) . . ?
C11 C10 H10 125.6 . . ?
Fe1 C11 H11 128.0 . . ?
C10 C11 Fe1 70.6(4) . . ?
C10 C11 H11 124.8 . . ?
C10 C11 C12 110.4(8) . . ?
C12 C11 Fe1 68.3(4) . . ?
C12 C11 H11 124.8 . . ?
Fe1 C12 H12 127.2 . . ?
C8 C12 Fe1 65.8(4) . . ?
C8 C12 H12 127.0 . . ?
C11 C12 Fe1 71.4(4) . . ?
C11 C12 C8 105.9(7) . . ?
C11 C12 H12 127.0 . . ?
C14 C13 C2 121.2(6) . . ?
C18 C13 C2 120.4(7) . . ?
C18 C13 C14 118.4(7) . . ?
C13 C14 H14 120.0 . . ?
C13 C14 C15 119.9(7) . . ?
C15 C14 H14 120.0 . . ?
C14 C15 H15 120.3 . . ?
C16 C15 C14 119.4(7) . . ?
C16 C15 H15 120.3 . . ?
C15 C16 H16 119.8 . . ?
C17 C16 C15 120.4(8) . . ?
C17 C16 H16 119.8 . . ?
C16 C17 H17 120.5 . . ?
C16 C17 C18 118.9(7) . . ?
C18 C17 H17 120.5 . . ?
C13 C18 C17 122.7(7) . . ?
C13 C18 H18 118.6 . . ?
C17 C18 H18 118.6 . . ?
C20 C19 C2 118.6(6) . . ?
C24 C19 C2 122.9(6) . . ?
C24 C19 C20 118.5(7) . . ?
C19 C20 H20 119.3 . . ?
C21 C20 C19 121.5(7) . . ?
C21 C20 H20 119.3 . . ?
C20 C21 H21 120.1 . . ?
C20 C21 C22 119.8(7) . . ?
C22 C21 H21 120.1 . . ?
C21 C22 H22 120.5 . . ?
C23 C22 C21 119.0(7) . . ?
C23 C22 H22 120.5 . . ?
C22 C23 H23 119.4 . . ?
C22 C23 C24 121.3(7) . . ?
C24 C23 H23 119.4 . . ?
C19 C24 H24 120.1 . . ?
C23 C24 C19 119.8(7) . . ?
C23 C24 H24 120.1 . . ?
C26 C25 N1 119.5(7) . . ?
C30 C25 N1 118.6(8) . . ?
C30 C25 C26 121.7(8) . . ?
C25 C26 C31 124.6(7) . . ?
C27 C26 C25 117.7(7) . . ?
C27 C26 C31 117.7(7) . . ?
C26 C27 H27 118.7 . . ?
C28 C27 C26 122.7(8) . . ?
C28 C27 H27 118.7 . . ?
C27 C28 C29 118.1(7) . . ?
C27 C28 C32 121.2(8) . . ?
C29 C28 C32 120.6(8) . . ?
C28 C29 H29 119.3 . . ?
C28 C29 C30 121.3(7) . . ?
C30 C29 H29 119.3 . . ?
C25 C30 C29 118.4(8) . . ?
C25 C30 C33 123.3(8) . . ?
C29 C30 C33 118.3(7) . . ?
C26 C31 H31A 109.5 . . ?
C26 C31 H31B 109.5 . . ?
C26 C31 H31C 109.5 . . ?
H31A C31 H31B 109.5 . . ?
H31A C31 H31C 109.5 . . ?
H31B C31 H31C 109.5 . . ?
C28 C32 H32A 109.5 . . ?
C28 C32 H32B 109.5 . . ?
C28 C32 H32C 109.5 . . ?
H32A C32 H32B 109.5 . . ?
H32A C32 H32C 109.5 . . ?
H32B C32 H32C 109.5 . . ?
C30 C33 H33A 109.5 . . ?
C30 C33 H33B 109.5 . . ?
C30 C33 H33C 109.5 . . ?
H33A C33 H33B 109.5 . . ?
H33A C33 H33C 109.5 . . ?
H33B C33 H33C 109.5 . . ?
O1 C34 Rh1 175.1(7) . . ?
O2 C35 Rh1 178.4(9) . . ?
C37 C36 C41 118.0(8) . . ?
C37 C36 C42 119.9(8) . . ?
C41 C36 C42 122.1(8) . . ?
C36 C37 H37 119.9 . . ?
C38 C37 C36 120.2(8) . . ?
C38 C37 H37 119.9 . . ?
C37 C38 H38 118.9 . . ?
C37 C38 C39 122.3(8) . . ?
C39 C38 H38 118.9 . . ?
C38 C39 H39 121.3 . . ?
C40 C39 C38 117.5(8) . . ?
C40 C39 H39 121.3 . . ?
C39 C40 H40 119.4 . . ?
C41 C40 C39 121.2(9) . . ?
C41 C40 H40 119.4 . . ?
C36 C41 H41 119.5 . . ?
C40 C41 C36 120.9(8) . . ?
C40 C41 H41 119.5 . . ?
C36 C42 H42A 109.5 . . ?
C36 C42 H42B 109.5 . . ?
C36 C42 H42C 109.5 . . ?
H42A C42 H42B 109.5 . . ?
H42A C42 H42C 109.5 . . ?
H42B C42 H42C 109.5 . . ?

loop_
_geom_bond_atom_site_label_1
_geom_bond_atom_site_label_2
_geom_bond_distance
_geom_bond_site_symmetry_2
_geom_bond_publ_flag
N1 C1 1.316(9) . ?
N1 C8 1.454(11) . ?
N1 C25 1.474(10) . ?
O1 C34 1.144(9) . ?
Rh1 C1 2.084(8) . ?
Rh1 Cl1 2.3705(19) . ?
Rh1 C34 1.821(8) . ?
Rh1 C35 1.915(10) . ?
Fe1 C3 1.979(7) . ?
Fe1 C4 2.020(8) . ?
Fe1 C5 2.057(8) . ?
Fe1 C6 2.074(7) . ?
Fe1 C7 2.046(7) . ?
Fe1 C8 1.943(8) . ?
Fe1 C9 2.032(8) . ?
Fe1 C10 2.069(7) . ?
Fe1 C11 2.061(8) . ?
Fe1 C12 2.020(8) . ?
C1 C2 1.585(10) . ?
O2 C35 1.130(11) . ?
C2 C3 1.537(10) . ?
C2 C13 1.578(10) . ?
C2 C19 1.543(10) . ?
C3 C4 1.429(10) . ?
C3 C7 1.445(12) . ?
C4 H4 0.9300 . ?
C4 C5 1.432(11) . ?
C5 H5 0.9300 . ?
C5 C6 1.417(12) . ?
C6 H6 0.9300 . ?
C6 C7 1.428(10) . ?
C7 H7 0.9300 . ?
C8 C9 1.438(10) . ?
C8 C12 1.447(12) . ?
C9 H9 0.9300 . ?
C9 C10 1.420(12) . ?
C10 H10 0.9300 . ?
C10 C11 1.393(11) . ?
C11 H11 0.9300 . ?
C11 C12 1.406(11) . ?
C12 H12 0.9300 . ?
C13 C14 1.392(10) . ?
C13 C18 1.367(10) . ?
C14 H14 0.9300 . ?
C14 C15 1.404(11) . ?
C15 H15 0.9300 . ?
C15 C16 1.390(11) . ?
C16 H16 0.9300 . ?
C16 C17 1.376(11) . ?
C17 H17 0.9300 . ?
C17 C18 1.377(11) . ?
C18 H18 0.9300 . ?
C19 C20 1.391(10) . ?
C19 C24 1.391(10) . ?
C20 H20 0.9300 . ?
C20 C21 1.378(11) . ?
C21 H21 0.9300 . ?
C21 C22 1.392(11) . ?
C22 H22 0.9300 . ?
C22 C23 1.379(11) . ?
C23 H23 0.9300 . ?
C23 C24 1.389(11) . ?
C24 H24 0.9300 . ?
C25 C26 1.396(11) . ?
C25 C30 1.384(11) . ?
C26 C27 1.391(11) . ?
C26 C31 1.512(11) . ?
C27 H27 0.9300 . ?
C27 C28 1.377(11) . ?
C28 C29 1.393(12) . ?
C28 C32 1.510(11) . ?
C29 H29 0.9300 . ?
C29 C30 1.401(11) . ?
C30 C33 1.513(12) . ?
C31 H31A 0.9600 . ?
C31 H31B 0.9600 . ?
C31 H31C 0.9600 . ?
C32 H32A 0.9600 . ?
C32 H32B 0.9600 . ?
C32 H32C 0.9600 . ?
C33 H33A 0.9600 . ?
C33 H33B 0.9600 . ?
C33 H33C 0.9600 . ?
C36 C37 1.389(11) . ?
C36 C41 1.392(13) . ?
C36 C42 1.526(13) . ?
C37 H37 0.9300 . ?
C37 C38 1.360(12) . ?
C38 H38 0.9300 . ?
C38 C39 1.388(13) . ?
C39 H39 0.9300 . ?
C39 C40 1.376(13) . ?
C40 H40 0.9300 . ?
C40 C41 1.372(14) . ?
C41 H41 0.9300 . ?
C42 H42A 0.9600 . ?
C42 H42B 0.9600 . ?
C42 H42C 0.9600 . ?

loop_
_geom_torsion_atom_site_label_1
_geom_torsion_atom_site_label_2
_geom_torsion_atom_site_label_3
_geom_torsion_atom_site_label_4
_geom_torsion
_geom_torsion_site_symmetry_1
_geom_torsion_site_symmetry_2
_geom_torsion_site_symmetry_3
_geom_torsion_site_symmetry_4
_geom_torsion_publ_flag
N1 C1 C2 C3 -35.5(9) . . . . ?
N1 C1 C2 C13 -156.7(6) . . . . ?
N1 C1 C2 C19 87.9(8) . . . . ?
N1 C8 C9 Fe1 -116.4(7) . . . . ?
N1 C8 C9 C10 -176.1(6) . . . . ?
N1 C8 C12 Fe1 115.9(7) . . . . ?
N1 C8 C12 C11 176.5(7) . . . . ?
N1 C25 C26 C27 -177.4(7) . . . . ?
N1 C25 C26 C31 0.8(12) . . . . ?
N1 C25 C30 C29 178.1(7) . . . . ?
N1 C25 C30 C33 -0.9(11) . . . . ?
Rh1 C1 C2 C3 143.7(5) . . . . ?
Rh1 C1 C2 C13 22.6(7) . . . . ?
Rh1 C1 C2 C19 -92.8(6) . . . . ?
Fe1 C3 C4 C5 59.3(5) . . . . ?
Fe1 C3 C7 C6 -59.0(5) . . . . ?
Fe1 C4 C5 C6 59.4(5) . . . . ?
Fe1 C5 C6 C7 57.6(5) . . . . ?
Fe1 C6 C7 C3 56.3(5) . . . . ?
Fe1 C8 C9 C10 -59.6(5) . . . . ?
Fe1 C8 C12 C11 60.6(5) . . . . ?
Fe1 C9 C10 C11 -58.5(5) . . . . ?
Fe1 C10 C11 C12 -56.7(5) . . . . ?
Fe1 C11 C12 C8 -56.9(5) . . . . ?
C1 N1 C8 Fe1 27.4(10) . . . . ?
C1 N1 C8 C9 115.7(9) . . . . ?
C1 N1 C8 C12 -63.2(11) . . . . ?
C1 N1 C25 C26 -86.7(9) . . . . ?
C1 N1 C25 C30 98.7(9) . . . . ?
C1 C2 C3 Fe1 40.6(9) . . . . ?
C1 C2 C3 C4 -48.1(9) . . . . ?
C1 C2 C3 C7 130.8(7) . . . . ?
C1 C2 C13 C14 102.0(7) . . . . ?
C1 C2 C13 C18 -77.2(8) . . . . ?
C1 C2 C19 C20 164.5(7) . . . . ?
C1 C2 C19 C24 -17.4(10) . . . . ?
C2 C3 C4 Fe1 116.7(7) . . . . ?
C2 C3 C4 C5 176.0(6) . . . . ?
C2 C3 C7 Fe1 -117.2(7) . . . . ?
C2 C3 C7 C6 -176.2(6) . . . . ?
C2 C13 C14 C15 -174.3(7) . . . . ?
C2 C13 C18 C17 175.1(7) . . . . ?
C2 C19 C20 C21 176.5(7) . . . . ?
C2 C19 C24 C23 -175.2(7) . . . . ?
C3 C2 C13 C14 -21.1(10) . . . . ?
C3 C2 C13 C18 159.7(7) . . . . ?
C3 C2 C19 C20 -69.3(8) . . . . ?
C3 C2 C19 C24 108.8(8) . . . . ?
C3 C4 C5 Fe1 -57.3(5) . . . . ?
C3 C4 C5 C6 2.1(8) . . . . ?
C4 C3 C7 Fe1 61.9(5) . . . . ?
C4 C3 C7 C6 2.9(8) . . . . ?
C4 C5 C6 Fe1 -57.9(5) . . . . ?
C4 C5 C6 C7 -0.3(8) . . . . ?
C5 C6 C7 Fe1 -57.9(5) . . . . ?
C5 C6 C7 C3 -1.6(8) . . . . ?
C7 C3 C4 Fe1 -62.4(5) . . . . ?
C7 C3 C4 C5 -3.1(8) . . . . ?
C8 N1 C1 Rh1 -178.5(6) . . . . ?
C8 N1 C1 C2 0.7(11) . . . . ?
C8 N1 C25 C26 90.5(9) . . . . ?
C8 N1 C25 C30 -84.1(8) . . . . ?
C8 C9 C10 Fe1 56.1(5) . . . . ?
C8 C9 C10 C11 -2.4(8) . . . . ?
C9 C8 C12 Fe1 -63.1(5) . . . . ?
C9 C8 C12 C11 -2.5(8) . . . . ?
C9 C10 C11 Fe1 57.5(5) . . . . ?
C9 C10 C11 C12 0.8(8) . . . . ?
C10 C11 C12 Fe1 58.0(5) . . . . ?
C10 C11 C12 C8 1.1(8) . . . . ?
C12 C8 C9 Fe1 62.7(5) . . . . ?
C12 C8 C9 C10 3.0(8) . . . . ?
C13 C2 C3 Fe1 157.2(5) . . . . ?
C13 C2 C3 C4 68.5(8) . . . . ?
C13 C2 C3 C7 -112.6(8) . . . . ?
C13 C2 C19 C20 52.3(9) . . . . ?
C13 C2 C19 C24 -129.7(7) . . . . ?
C13 C14 C15 C16 -3.0(12) . . . . ?
C14 C13 C18 C17 -4.1(12) . . . . ?
C14 C15 C16 C17 0.2(13) . . . . ?
C15 C16 C17 C18 0.7(12) . . . . ?
C16 C17 C18 C13 1.3(12) . . . . ?
C18 C13 C14 C15 4.9(11) . . . . ?
C19 C2 C3 Fe1 -83.1(7) . . . . ?
C19 C2 C3 C4 -171.8(6) . . . . ?
C19 C2 C3 C7 7.1(9) . . . . ?
C19 C2 C13 C14 -141.5(7) . . . . ?
C19 C2 C13 C18 39.4(9) . . . . ?
C19 C20 C21 C22 -0.5(12) . . . . ?
C20 C19 C24 C23 2.9(11) . . . . ?
C20 C21 C22 C23 1.5(12) . . . . ?
C21 C22 C23 C24 -0.2(12) . . . . ?
C22 C23 C24 C19 -2.0(12) . . . . ?
C24 C19 C20 C21 -1.6(11) . . . . ?
C25 N1 C1 Rh1 -2.0(9) . . . . ?
C25 N1 C1 C2 177.3(6) . . . . ?
C25 N1 C8 Fe1 -149.4(5) . . . . ?
C25 N1 C8 C9 -61.1(9) . . . . ?
C25 N1 C8 C12 120.0(8) . . . . ?
C25 C26 C27 C28 0.3(12) . . . . ?
C26 C25 C30 C29 3.6(12) . . . . ?
C26 C25 C30 C33 -175.4(7) . . . . ?
C26 C27 C28 C29 1.4(12) . . . . ?
C26 C27 C28 C32 178.0(8) . . . . ?
C27 C28 C29 C30 -0.7(12) . . . . ?
C28 C29 C30 C25 -1.7(12) . . . . ?
C28 C29 C30 C33 177.4(7) . . . . ?
C30 C25 C26 C27 -3.0(12) . . . . ?
C30 C25 C26 C31 175.2(8) . . . . ?
C31 C26 C27 C28 -177.9(8) . . . . ?
C32 C28 C29 C30 -177.3(8) . . . . ?
C36 C37 C38 C39 1.0(13) . . . . ?
C37 C36 C41 C40 0.5(12) . . . . ?
C37 C38 C39 C40 -0.7(13) . . . . ?
C38 C39 C40 C41 0.2(14) . . . . ?
C39 C40 C41 C36 -0.2(14) . . . . ?
C41 C36 C37 C38 -0.9(11) . . . . ?
C42 C36 C37 C38 177.8(8) . . . . ?
C42 C36 C41 C40 -178.2(8) . . . . ?
